data_7160512
loop_
_publ_author_name
'Zhang, Xiaoyu'
'Lu, Xiangyu'
'Zou, Yajun'
'Lang, JiaJia'
'Wang, Yingwei'
'Zhao, Gang'

_publ_section_title
;
 Hydrogen-bonding-controlled stereospecific synthesis of
 <i>Z</i>-enamides.
;
_journal_issue 20
_journal_name_full 'Organic &amp; biomolecular chemistry'
_journal_page_first 4884
_journal_page_last 4887
_journal_paper_doi 10.1039/d5ob00333d
_journal_volume 23
_journal_year 2025
_chemical_formula_moiety 'C21 H18 F N O6'
_chemical_formula_sum 'C21 H18 F N O6'
_chemical_formula_weight 399.36
_chemical_name_systematic 'dimethyl (E)-2-(1-(2-fluorobenzamido)-2-oxo-2-phenylethylidene)succinate'
_space_group_crystal_system triclinic
_space_group_IT_number 2
_space_group_name_Hall '-P 1'
_space_group_name_H-M_alt 'P -1'
_atom_sites_solution_hydrogens geom
_atom_sites_solution_primary dual
_audit_creation_date 2024-06-13
_audit_creation_method
;
Olex2 1.3
(compiled 2020.11.12 svn.r5f609507 for OlexSys, GUI svn.r6408)
;
_audit_update_record
;
2024-11-12 deposited with the CCDC.	2025-04-17 downloaded from the CCDC.
;
_cell_angle_alpha 98.407(9)
_cell_angle_beta 109.822(8)
_cell_angle_gamma 107.406(9)
_cell_formula_units_Z 2
_cell_length_a 9.242(3)
_cell_length_b 10.902(4)
_cell_length_c 11.076(4)
_cell_measurement_reflns_used 4552
_cell_measurement_temperature 303(2)
_cell_measurement_theta_max 25.732
_cell_measurement_theta_min 2.449
_cell_volume 962.9(6)
_computing_cell_refinement 'SAINT V8.40B (?, 2016)'
_computing_data_reduction 'SAINT V8.40B (?, 2016)'
_computing_molecular_graphics 'Olex2 1.3 (Dolomanov et al., 2009)'
_computing_publication_material 'Olex2 1.3 (Dolomanov et al., 2009)'
_computing_structure_refinement 'SHELXL 2014/7 (Sheldrick, 2015)'
_computing_structure_solution 'SHELXT 2018/2 (Sheldrick, 2018)'
_diffrn_ambient_temperature 303.0
_diffrn_measured_fraction_theta_full 0.981
_diffrn_measured_fraction_theta_max 0.971
_diffrn_measurement_device_type 'Bruker APEX-II CCD'
_diffrn_measurement_method '\f and \w scans'
_diffrn_radiation_type MoK\a
_diffrn_radiation_wavelength 0.71073
_diffrn_reflns_av_R_equivalents 0.0784
_diffrn_reflns_av_unetI/netI 0.0725
_diffrn_reflns_Laue_measured_fraction_full 0.981
_diffrn_reflns_Laue_measured_fraction_max 0.971
_diffrn_reflns_limit_h_max 11
_diffrn_reflns_limit_h_min -11
_diffrn_reflns_limit_k_max 14
_diffrn_reflns_limit_k_min -14
_diffrn_reflns_limit_l_max 14
_diffrn_reflns_limit_l_min -14
_diffrn_reflns_number 18300
_diffrn_reflns_point_group_measured_fraction_full 0.981
_diffrn_reflns_point_group_measured_fraction_max 0.971
_diffrn_reflns_theta_full 25.242
_diffrn_reflns_theta_max 27.540
_diffrn_reflns_theta_min 2.033
_diffrn_source_current 1.4
_diffrn_source_power 0.07
_diffrn_source_voltage 50.0
_diffrn_standards_number 0
_exptl_absorpt_coefficient_mu 0.108
_exptl_absorpt_correction_T_max 0.7456
_exptl_absorpt_correction_T_min 0.4401
_exptl_absorpt_correction_type multi-scan
_exptl_absorpt_process_details
;
SADABS-2016/2 (Bruker,2016/2) was used for absorption correction.
wR2(int) was 0.1604 before and 0.0855 after correction.
The Ratio of minimum to maximum transmission is 0.5903.
The \l/2 correction factor is Not present.
;
_exptl_crystal_colour 'white powder'
_exptl_crystal_colour_lustre clear
_exptl_crystal_colour_modifier light
_exptl_crystal_colour_primary colourless
_exptl_crystal_density_diffrn 1.377
_exptl_crystal_description needle
_exptl_crystal_F_000 416
_exptl_crystal_size_max 0.23
_exptl_crystal_size_mid 0.18
_exptl_crystal_size_min 0.11
_refine_diff_density_max 0.374
_refine_diff_density_min -0.254
_refine_diff_density_rms 0.062
_refine_ls_extinction_method none
_refine_ls_goodness_of_fit_ref 1.028
_refine_ls_hydrogen_treatment constr
_refine_ls_matrix_type full
_refine_ls_number_parameters 264
_refine_ls_number_reflns 4317
_refine_ls_number_restraints 0
_refine_ls_restrained_S_all 1.028
_refine_ls_R_factor_all 0.1299
_refine_ls_R_factor_gt 0.0699
_refine_ls_shift/su_max 0.000
_refine_ls_shift/su_mean 0.000
_refine_ls_structure_factor_coef Fsqd
_refine_ls_weighting_details 'w=1/[\s^2^(Fo^2^)+(0.1088P)^2^+0.1505P] where P=(Fo^2^+2Fc^2^)/3'
_refine_ls_weighting_scheme calc
_refine_ls_wR_factor_gt 0.1831
_refine_ls_wR_factor_ref 0.2267
_reflns_Friedel_coverage 0.000
_reflns_number_gt 2266
_reflns_number_total 4317
_reflns_threshold_expression 'I > 2\s(I)'
_cod_data_source_file d5ob00333d2.cif
_cod_data_source_block mo_0166_4p_0m_a
_cod_depositor_comments 'Adding full bibliography for 7160511--7160512.cif.'
_cod_original_cell_volume 963.0(5)
_cod_database_code 7160512
_shelx_shelxl_version_number 2014/7
_shelx_space_group_comment
;
The symmetry employed for this shelxl refinement is uniquely defined
by the following loop, which should always be used as a source of
symmetry information in preference to the above space-group names.
They are only intended as comments.
;
_shelx_estimated_absorpt_t_max 0.988
_shelx_estimated_absorpt_t_min 0.976
_olex2_refinement_description
;
1. Fixed Uiso
 At 1.2 times of:
  All C(H) groups, All C(H,H) groups, All N(H) groups
 At 1.5 times of:
  All C(H,H,H) groups
2.a Secondary CH2 refined with riding coordinates:
 C14(H14A,H14B)
2.b Aromatic/amide H refined with riding coordinates:
 N1(H1), C1(H1A), C2(H2), C9(H9), C10(H10), C11(H11), C18(H18), C19(H19),
 C20(H20), C21(H21)
2.c Idealised Me refined as rotating group:
 C12(H12A,H12B,H12C), C17(H17A,H17B,H17C)
;
_olex2_submission_special_instructions 'No special instructions were received'

loop_
_space_group_symop_operation_xyz
'x, y, z'
'-x, -y, -z'

loop_
_atom_site_label
_atom_site_type_symbol
_atom_site_fract_x
_atom_site_fract_y
_atom_site_fract_z
_atom_site_U_iso_or_equiv
_atom_site_adp_type
_atom_site_occupancy
_atom_site_site_symmetry_order
_atom_site_calc_flag
_atom_site_refinement_flags_posn
_atom_site_refinement_flags_adp
_atom_site_refinement_flags_occupancy
_atom_site_disorder_assembly
_atom_site_disorder_group
O1 O 0.2869(3) 0.1906(2) 0.26560(19) 0.0682(6) Uani 1 1 d . . . . .
O7 O 0.2062(3) 0.2670(2) 0.42003(19) 0.0662(6) Uani 1 1 d . . . . .
O3 O 0.4970(3) 0.0231(2) 0.27159(19) 0.0710(6) Uani 1 1 d . . . . .
F4 F 0.8274(3) 0.2154(2) 0.85055(17) 0.0930(7) Uani 1 1 d . . . . .
O5 O 0.8490(3) 0.1415(3) 0.4821(2) 0.0917(8) Uani 1 1 d . . . . .
O6 O 0.6447(5) 0.4505(3) 0.6748(3) 0.1335(14) Uani 1 1 d . . . . .
N1 N 0.6760(3) 0.1553(2) 0.5797(2) 0.0570(6) Uani 1 1 d . . . . .
H1 H 0.6602 0.1535 0.6517 0.068 Uiso 1 1 calc R U . . .
O2 O 0.5327(3) 0.4192(2) 0.81938(19) 0.0728(6) Uani 1 1 d . . . . .
C1 C 1.1677(5) 0.1045(4) 0.9314(3) 0.0777(10) Uani 1 1 d . . . . .
H1A H 1.2443 0.0951 1.0058 0.093 Uiso 1 1 calc R U . . .
C2 C 1.0498(4) 0.1499(4) 0.9427(3) 0.0734(9) Uani 1 1 d . . . . .
H2 H 1.0453 0.1715 1.0254 0.088 Uiso 1 1 calc R U . . .
C3 C 0.9377(4) 0.1639(3) 0.8331(3) 0.0620(8) Uani 1 1 d . . . . .
C4 C 0.9354(3) 0.1317(3) 0.7056(2) 0.0520(7) Uani 1 1 d . . . . .
C5 C 0.8179(4) 0.1437(3) 0.5806(3) 0.0554(7) Uani 1 1 d . . . . .
C6 C 0.5518(3) 0.1698(3) 0.4740(2) 0.0489(6) Uani 1 1 d . . . . .
C7 C 0.5577(4) 0.1384(3) 0.3368(3) 0.0537(7) Uani 1 1 d . . . . .
C8 C 0.6382(3) 0.2514(3) 0.2917(2) 0.0518(7) Uani 1 1 d . . . . .
C9 C 0.7160(4) 0.3809(3) 0.3731(3) 0.0628(8) Uani 1 1 d . . . . .
H9 H 0.7147 0.3996 0.4573 0.075 Uiso 1 1 calc R U . . .
C10 C 0.7959(5) 0.4831(4) 0.3302(3) 0.0773(9) Uani 1 1 d . . . . .
H10 H 0.8469 0.5704 0.3849 0.093 Uiso 1 1 calc R U . . .
C11 C 0.7997(5) 0.4556(4) 0.2076(4) 0.0853(11) Uani 1 1 d . . . . .
H11 H 0.8562 0.5241 0.1801 0.102 Uiso 1 1 calc R U . . .
C12 C 0.6371(5) 0.5554(3) 0.8982(3) 0.0842(11) Uani 1 1 d . . . . .
H12A H 0.7514 0.5650 0.9292 0.126 Uiso 1 1 calc R U . . .
H12B H 0.6107 0.5763 0.9734 0.126 Uiso 1 1 calc R U . . .
H12C H 0.6187 0.6153 0.8445 0.126 Uiso 1 1 calc R U . . .
C13 C 0.5491(4) 0.3807(3) 0.7080(3) 0.0618(8) Uani 1 1 d . . . . .
C14 C 0.4345(4) 0.2403(3) 0.6318(3) 0.0544(7) Uani 1 1 d . . . . .
H14A H 0.3231 0.2293 0.6234 0.065 Uiso 1 1 calc R U . . .
H14B H 0.4688 0.1797 0.6805 0.065 Uiso 1 1 calc R U . . .
C15 C 0.4335(4) 0.2048(3) 0.4943(3) 0.0530(7) Uani 1 1 d . . . . .
C16 C 0.3047(4) 0.2191(3) 0.3812(3) 0.0546(7) Uani 1 1 d . . . . .
C17 C 0.0735(4) 0.2844(4) 0.3181(3) 0.0733(9) Uani 1 1 d . . . . .
H17A H 0.1187 0.3586 0.2873 0.110 Uiso 1 1 calc R U . . .
H17B H -0.0015 0.3015 0.3544 0.110 Uiso 1 1 calc R U . . .
H17C H 0.0150 0.2047 0.2448 0.110 Uiso 1 1 calc R U . . .
C18 C 0.6414(4) 0.2243(3) 0.1658(3) 0.0634(8) Uani 1 1 d . . . . .
H18 H 0.5904 0.1373 0.1104 0.076 Uiso 1 1 calc R U . . .
C19 C 0.7207(5) 0.3273(5) 0.1238(3) 0.0825(11) Uani 1 1 d . . . . .
H19 H 0.7208 0.3102 0.0391 0.099 Uiso 1 1 calc R U . . .
C20 C 1.1722(4) 0.0725(4) 0.8073(3) 0.0745(9) Uani 1 1 d . . . . .
H20 H 1.2525 0.0416 0.7980 0.089 Uiso 1 1 calc R U . . .
C21 C 1.0575(4) 0.0864(3) 0.6976(3) 0.0632(8) Uani 1 1 d . . . . .
H21 H 1.0623 0.0644 0.6151 0.076 Uiso 1 1 calc R U . . .

loop_
_atom_site_aniso_label
_atom_site_aniso_U_11
_atom_site_aniso_U_22
_atom_site_aniso_U_33
_atom_site_aniso_U_23
_atom_site_aniso_U_13
_atom_site_aniso_U_12
O1 0.0683(14) 0.0873(15) 0.0543(12) 0.0182(10) 0.0288(10) 0.0326(12)
O7 0.0612(13) 0.0795(14) 0.0652(12) 0.0159(10) 0.0312(10) 0.0316(11)
O3 0.0958(17) 0.0576(13) 0.0624(12) 0.0117(10) 0.0400(11) 0.0254(12)
F4 0.0909(15) 0.1327(19) 0.0587(11) 0.0038(11) 0.0354(10) 0.0511(14)
O5 0.0999(19) 0.158(2) 0.0709(14) 0.0592(15) 0.0579(13) 0.0804(19)
O6 0.165(3) 0.0795(19) 0.125(2) -0.0158(16) 0.106(2) -0.0290(19)
N1 0.0606(15) 0.0710(16) 0.0511(12) 0.0198(11) 0.0317(11) 0.0283(13)
O2 0.0977(17) 0.0624(13) 0.0583(12) 0.0109(9) 0.0427(12) 0.0201(12)
C1 0.068(2) 0.087(2) 0.0572(18) 0.0199(16) 0.0121(15) 0.0173(19)
C2 0.069(2) 0.083(2) 0.0467(16) 0.0087(14) 0.0183(15) 0.0107(18)
C3 0.0600(18) 0.0636(18) 0.0525(16) 0.0049(13) 0.0250(14) 0.0127(15)
C4 0.0527(16) 0.0499(15) 0.0486(14) 0.0111(11) 0.0237(12) 0.0105(13)
C5 0.0632(18) 0.0560(17) 0.0520(15) 0.0175(12) 0.0296(13) 0.0204(14)
C6 0.0570(16) 0.0453(14) 0.0479(14) 0.0146(11) 0.0259(12) 0.0177(12)
C7 0.0622(17) 0.0560(17) 0.0480(14) 0.0125(12) 0.0262(12) 0.0252(14)
C8 0.0562(16) 0.0608(17) 0.0487(14) 0.0210(12) 0.0272(12) 0.0263(14)
C9 0.074(2) 0.0632(19) 0.0580(16) 0.0205(14) 0.0329(14) 0.0264(16)
C10 0.087(2) 0.069(2) 0.081(2) 0.0298(17) 0.0412(19) 0.0245(19)
C11 0.090(3) 0.093(3) 0.092(3) 0.054(2) 0.051(2) 0.030(2)
C12 0.115(3) 0.060(2) 0.0660(19) 0.0055(15) 0.0380(19) 0.021(2)
C13 0.071(2) 0.0569(18) 0.0582(16) 0.0135(13) 0.0353(15) 0.0155(15)
C14 0.0586(17) 0.0555(16) 0.0553(15) 0.0171(12) 0.0305(13) 0.0201(14)
C15 0.0569(16) 0.0494(15) 0.0521(15) 0.0127(11) 0.0275(12) 0.0137(13)
C16 0.0517(16) 0.0518(16) 0.0569(16) 0.0118(12) 0.0252(13) 0.0130(13)
C17 0.064(2) 0.087(2) 0.077(2) 0.0266(17) 0.0310(16) 0.0346(18)
C18 0.071(2) 0.079(2) 0.0517(15) 0.0224(14) 0.0303(14) 0.0341(17)
C19 0.096(3) 0.117(3) 0.064(2) 0.047(2) 0.0485(19) 0.052(3)
C20 0.063(2) 0.086(2) 0.072(2) 0.0221(17) 0.0226(16) 0.0292(18)
C21 0.0632(19) 0.071(2) 0.0571(16) 0.0153(14) 0.0283(14) 0.0236(16)

loop_
_atom_type_symbol
_atom_type_description
_atom_type_scat_dispersion_real
_atom_type_scat_dispersion_imag
_atom_type_scat_source
C C 0.0033 0.0016 'International Tables Vol C Tables 4.2.6.8 and 6.1.1.4'
H H 0.0000 0.0000 'International Tables Vol C Tables 4.2.6.8 and 6.1.1.4'
F F 0.0171 0.0103 'International Tables Vol C Tables 4.2.6.8 and 6.1.1.4'
N N 0.0061 0.0033 'International Tables Vol C Tables 4.2.6.8 and 6.1.1.4'
O O 0.0106 0.0060 'International Tables Vol C Tables 4.2.6.8 and 6.1.1.4'

loop_
_geom_angle_atom_site_label_1
_geom_angle_atom_site_label_2
_geom_angle_atom_site_label_3
_geom_angle
_geom_angle_site_symmetry_1
_geom_angle_site_symmetry_3
_geom_angle_publ_flag
C16 O7 C17 117.2(2) . . ?
C5 N1 H1 116.5 . . ?
C5 N1 C6 127.0(2) . . ?
C6 N1 H1 116.5 . . ?
C13 O2 C12 115.5(3) . . ?
C2 C1 H1A 120.5 . . ?
C2 C1 C20 119.1(3) . . ?
C20 C1 H1A 120.5 . . ?
C1 C2 H2 119.9 . . ?
C1 C2 C3 120.3(3) . . ?
C3 C2 H2 119.9 . . ?
F4 C3 C2 118.1(3) . . ?
F4 C3 C4 118.8(3) . . ?
C2 C3 C4 123.0(3) . . ?
C3 C4 C5 126.7(3) . . ?
C21 C4 C3 115.2(3) . . ?
C21 C4 C5 118.1(2) . . ?
O5 C5 N1 121.2(3) . . ?
O5 C5 C4 120.6(3) . . ?
N1 C5 C4 118.2(2) . . ?
N1 C6 C7 116.2(2) . . ?
C15 C6 N1 120.5(2) . . ?
C15 C6 C7 123.3(2) . . ?
O3 C7 C6 118.1(3) . . ?
O3 C7 C8 123.7(2) . . ?
C8 C7 C6 118.2(2) . . ?
C9 C8 C7 121.8(2) . . ?
C9 C8 C18 119.4(3) . . ?
C18 C8 C7 118.7(3) . . ?
C8 C9 H9 119.8 . . ?
C8 C9 C10 120.3(3) . . ?
C10 C9 H9 119.8 . . ?
C9 C10 H10 120.1 . . ?
C11 C10 C9 119.9(3) . . ?
C11 C10 H10 120.1 . . ?
C10 C11 H11 119.6 . . ?
C10 C11 C19 120.8(3) . . ?
C19 C11 H11 119.6 . . ?
O2 C12 H12A 109.5 . . ?
O2 C12 H12B 109.5 . . ?
O2 C12 H12C 109.5 . . ?
H12A C12 H12B 109.5 . . ?
H12A C12 H12C 109.5 . . ?
H12B C12 H12C 109.5 . . ?
O6 C13 O2 123.0(3) . . ?
O6 C13 C14 125.1(3) . . ?
O2 C13 C14 111.9(3) . . ?
C13 C14 H14A 109.3 . . ?
C13 C14 H14B 109.3 . . ?
C13 C14 C15 111.4(2) . . ?
H14A C14 H14B 108.0 . . ?
C15 C14 H14A 109.3 . . ?
C15 C14 H14B 109.3 . . ?
C6 C15 C14 122.1(2) . . ?
C6 C15 C16 119.2(2) . . ?
C16 C15 C14 118.6(2) . . ?
O1 C16 O7 122.9(3) . . ?
O1 C16 C15 125.3(3) . . ?
O7 C16 C15 111.8(2) . . ?
O7 C17 H17A 109.5 . . ?
O7 C17 H17B 109.5 . . ?
O7 C17 H17C 109.5 . . ?
H17A C17 H17B 109.5 . . ?
H17A C17 H17C 109.5 . . ?
H17B C17 H17C 109.5 . . ?
C8 C18 H18 120.2 . . ?
C19 C18 C8 119.7(3) . . ?
C19 C18 H18 120.2 . . ?
C11 C19 C18 119.9(3) . . ?
C11 C19 H19 120.1 . . ?
C18 C19 H19 120.1 . . ?
C1 C20 H20 120.1 . . ?
C21 C20 C1 119.9(3) . . ?
C21 C20 H20 120.1 . . ?
C4 C21 H21 118.8 . . ?
C20 C21 C4 122.5(3) . . ?
C20 C21 H21 118.8 . . ?

loop_
_geom_bond_atom_site_label_1
_geom_bond_atom_site_label_2
_geom_bond_distance
_geom_bond_site_symmetry_2
_geom_bond_publ_flag
O1 C16 1.214(3) . ?
O7 C16 1.330(3) . ?
O7 C17 1.441(4) . ?
O3 C7 1.206(3) . ?
F4 C3 1.355(4) . ?
O5 C5 1.217(3) . ?
O6 C13 1.181(4) . ?
N1 H1 0.8600 . ?
N1 C5 1.351(4) . ?
N1 C6 1.402(3) . ?
O2 C12 1.446(4) . ?
O2 C13 1.317(3) . ?
C1 H1A 0.9300 . ?
C1 C2 1.359(5) . ?
C1 C20 1.385(5) . ?
C2 H2 0.9300 . ?
C2 C3 1.366(4) . ?
C3 C4 1.396(4) . ?
C4 C5 1.494(4) . ?
C4 C21 1.383(4) . ?
C6 C7 1.531(4) . ?
C6 C15 1.335(4) . ?
C7 C8 1.484(4) . ?
C8 C9 1.380(4) . ?
C8 C18 1.395(4) . ?
C9 H9 0.9300 . ?
C9 C10 1.383(4) . ?
C10 H10 0.9300 . ?
C10 C11 1.361(5) . ?
C11 H11 0.9300 . ?
C11 C19 1.379(5) . ?
C12 H12A 0.9600 . ?
C12 H12B 0.9600 . ?
C12 H12C 0.9600 . ?
C13 C14 1.491(4) . ?
C14 H14A 0.9700 . ?
C14 H14B 0.9700 . ?
C14 C15 1.512(4) . ?
C15 C16 1.472(4) . ?
C17 H17A 0.9600 . ?
C17 H17B 0.9600 . ?
C17 H17C 0.9600 . ?
C18 H18 0.9300 . ?
C18 C19 1.381(5) . ?
C19 H19 0.9300 . ?
C20 H20 0.9300 . ?
C20 C21 1.378(4) . ?
C21 H21 0.9300 . ?

loop_
_geom_torsion_atom_site_label_1
_geom_torsion_atom_site_label_2
_geom_torsion_atom_site_label_3
_geom_torsion_atom_site_label_4
_geom_torsion
_geom_torsion_site_symmetry_1
_geom_torsion_site_symmetry_2
_geom_torsion_site_symmetry_3
_geom_torsion_site_symmetry_4
_geom_torsion_publ_flag
O3 C7 C8 C9 -175.5(3) . . . . ?
O3 C7 C8 C18 1.5(4) . . . . ?
F4 C3 C4 C5 -2.1(5) . . . . ?
F4 C3 C4 C21 176.8(3) . . . . ?
O6 C13 C14 C15 -9.9(5) . . . . ?
N1 C6 C7 O3 82.7(3) . . . . ?
N1 C6 C7 C8 -97.0(3) . . . . ?
N1 C6 C15 C14 4.7(4) . . . . ?
N1 C6 C15 C16 -179.9(2) . . . . ?
O2 C13 C14 C15 170.5(2) . . . . ?
C1 C2 C3 F4 -177.0(3) . . . . ?
C1 C2 C3 C4 1.0(5) . . . . ?
C1 C20 C21 C4 0.0(5) . . . . ?
C2 C1 C20 C21 -0.3(5) . . . . ?
C2 C3 C4 C5 180.0(3) . . . . ?
C2 C3 C4 C21 -1.2(4) . . . . ?
C3 C4 C5 O5 163.6(3) . . . . ?
C3 C4 C5 N1 -17.3(4) . . . . ?
C3 C4 C21 C20 0.7(5) . . . . ?
C5 N1 C6 C7 14.7(4) . . . . ?
C5 N1 C6 C15 -167.5(3) . . . . ?
C5 C4 C21 C20 179.7(3) . . . . ?
C6 N1 C5 O5 -2.0(5) . . . . ?
C6 N1 C5 C4 178.9(2) . . . . ?
C6 C7 C8 C9 4.2(4) . . . . ?
C6 C7 C8 C18 -178.8(3) . . . . ?
C6 C15 C16 O1 6.8(4) . . . . ?
C6 C15 C16 O7 -173.8(3) . . . . ?
C7 C6 C15 C14 -177.6(2) . . . . ?
C7 C6 C15 C16 -2.3(4) . . . . ?
C7 C8 C9 C10 177.3(3) . . . . ?
C7 C8 C18 C19 -177.8(3) . . . . ?
C8 C9 C10 C11 -0.8(5) . . . . ?
C8 C18 C19 C11 1.6(5) . . . . ?
C9 C8 C18 C19 -0.7(5) . . . . ?
C9 C10 C11 C19 1.8(6) . . . . ?
C10 C11 C19 C18 -2.2(6) . . . . ?
C12 O2 C13 O6 1.6(5) . . . . ?
C12 O2 C13 C14 -178.8(3) . . . . ?
C13 C14 C15 C6 80.6(3) . . . . ?
C13 C14 C15 C16 -94.7(3) . . . . ?
C14 C15 C16 O1 -177.7(3) . . . . ?
C14 C15 C16 O7 1.7(4) . . . . ?
C15 C6 C7 O3 -95.0(4) . . . . ?
C15 C6 C7 C8 85.2(3) . . . . ?
C17 O7 C16 O1 0.1(4) . . . . ?
C17 O7 C16 C15 -179.4(2) . . . . ?
C18 C8 C9 C10 0.3(5) . . . . ?
C20 C1 C2 C3 -0.2(5) . . . . ?
C21 C4 C5 O5 -15.3(4) . . . . ?
C21 C4 C5 N1 163.9(3) . . . . ?
